data_9001503
loop_
_publ_author_name
'Hawthorne, F. C.'
'Oberti, R.'
'Ungaretti, L.'
'Grice, J. D.'

_publ_section_title
;
 Leakeite, NaNa2(Mg2Fe2Li)Si8O22(OH)2, a new alkali amphibole from the
 Kajlidongri manganese mine, Jhabua district, Madhya Pradesh, India
;
_journal_name_full 'American Mineralogist'
_journal_page_first 1112
_journal_page_last 1115
_journal_volume 77
_journal_year 1992
_chemical_compound_source 'Kajlidongri manganese mine, Jhabua district, Madhya Pradesh, India'
_chemical_formula_sum 'Ca0.04 Fe2 H2 Li0.83 Mg2.17 Na2.962 O24 Si8'
_chemical_name_mineral Leakeite
_space_group_IT_number 12
_symmetry_space_group_name_Hall '-C 2y'
_symmetry_space_group_name_H-M 'C 1 2/m 1'
_cell_angle_alpha 90
_cell_angle_beta 104.37
_cell_angle_gamma 90
_cell_length_a 9.822
_cell_length_b 17.836
_cell_length_c 5.286
_cell_formula_units_Z 2
_cell_volume 897.056
_database_code_amcsd 0001541
_exptl_crystal_density_diffrn 3.149
_cod_original_formula_sum 'O24 Si8 Mg2.17 Fe2 Li.83 Na2.962 Ca.04 H2'
_cod_database_code 9001503

loop_
_space_group_symop_operation_xyz
x,y,z
1/2+x,1/2+y,z
x,-y,z
1/2+x,1/2-y,z
-x,y,-z
1/2-x,1/2+y,-z
-x,-y,-z
1/2-x,1/2-y,-z

loop_
_atom_site_aniso_label
_atom_site_aniso_U_11
_atom_site_aniso_U_22
_atom_site_aniso_U_33
_atom_site_aniso_U_12
_atom_site_aniso_U_13
_atom_site_aniso_U_23
O1 0.00596 0.00967 0.01076 -0.00086 0.00123 -0.00046
O2 0.00734 0.00967 0.01103 0.00086 0.00148 0.00185
O3 0.01055 0.00806 0.01474 -0.00344 0.00123 -0.00046
O4 0.01513 0.00645 0.01275 -0.00258 0.00420 0.00000
O5 0.00642 0.01289 0.00903 0.00086 0.00148 0.00324
O6 0.00734 0.01289 0.00784 0.00000 0.00123 -0.00278
O7 0.00963 0.00483 0.01979 0.00000 0.00173 0.00000
Si1 0.00596 0.00483 0.00638 0.00000 0.00099 -0.00046
Si2 0.00504 0.00483 0.00664 -0.00086 0.00123 0.00000
Mg1 0.00780 0.01128 0.00810 0.00000 0.00296 0.00000
Fe1 0.00780 0.01128 0.00810 0.00000 0.00296 0.00000
Mg2 0.00596 0.00483 0.00744 0.00000 0.00148 0.00000
Fe2 0.00596 0.00483 0.00744 0.00000 0.00148 0.00000
Li3 0.01055 0.00483 0.00863 0.00000 -0.00049 0.00000
Mg3 0.01055 0.00483 0.00863 0.00000 -0.00049 0.00000
Na4 0.01697 0.01128 0.02125 0.00000 0.01111 0.00000
Ca4 0.01697 0.01128 0.02125 0.00000 0.01111 0.00000
NaA 0.09218 0.01450 0.10242 0.00000 0.09478 0.00000
Nam 0.04953 0.02579 0.04477 0.00000 0.03678 0.00000

loop_
_atom_site_label
_atom_site_fract_x
_atom_site_fract_y
_atom_site_fract_z
_atom_site_occupancy
_atom_site_U_iso_or_equiv
O1 0.11000 0.09050 0.21540 1.00000 ?
O2 0.11840 0.16850 0.72840 1.00000 ?
O3 0.11100 0.00000 0.69850 1.00000 ?
O4 0.36230 0.25040 0.80270 1.00000 ?
O5 0.34860 0.12810 0.08500 1.00000 ?
O6 0.34360 0.11930 0.58540 1.00000 ?
O7 0.33380 0.00000 0.29830 1.00000 ?
Si1 0.27800 0.08620 0.29440 1.00000 ?
Si2 0.28830 0.17120 0.80180 1.00000 ?
Mg1 0.00000 0.08480 0.50000 0.72000 ?
Fe1 0.00000 0.08480 0.50000 0.28000 ?
Mg2 0.00000 0.17960 0.00000 0.28000 ?
Fe2 0.00000 0.17960 0.00000 0.72000 ?
Li3 0.00000 0.00000 0.00000 0.83000 ?
Mg3 0.00000 0.00000 0.00000 0.17000 ?
Na4 0.00000 0.27630 0.50000 0.98000 ?
Ca4 0.00000 0.27630 0.50000 0.02000 ?
NaA 0.00000 0.50000 0.00000 0.85000 ?
Nam 0.03990 0.50000 0.09300 0.03800 ?
Na2 0.00000 0.47660 0.00000 0.03800 0.05243
H 0.18450 0.00000 0.77050 1.00000 ?

loop_
_cod_related_entry_id
_cod_related_entry_database
_cod_related_entry_code
1 AMCSD 0001541
